data_7000132
loop_
_publ_author_name
'Kuo, Ching-Kuo'
'Chang, Jung-Che'
'Yeh, Chen-Yu'
'Lee, Gene-Hsiang'
'Wang, Chih-Chieh'
'Peng, Shie-Ming'

_publ_section_title
;
 Synthesis, structures, magnetism and electrochemical properties of
 triruthenium-acetylide complexes.
;
_journal_issue 22
_journal_name_full 'Dalton transactions (Cambridge, England : 2003)'
_journal_page_first 3696
_journal_page_last 3701
_journal_paper_doi 10.1039/b506267e
_journal_year 2005
_chemical_formula_sum 'C60 H40 Cl4 N14 Ru3'
_chemical_formula_weight 1402.07
_chemical_name_common (Ru3(CCPhCN)2)
_chemical_name_systematic
;
?
;
_space_group_IT_number 43
_symmetry_cell_setting orthorhombic
_symmetry_space_group_name_Hall 'F 2 -2d'
_symmetry_space_group_name_H-M 'F d d 2'
_atom_sites_solution_hydrogens geom
_atom_sites_solution_primary direct
_atom_sites_solution_secondary difmap
_audit_creation_method SHELXL-97
_cell_angle_alpha 90.00
_cell_angle_beta 90.00
_cell_angle_gamma 90.00
_cell_formula_units_Z 8
_cell_length_a 24.6541(9)
_cell_length_b 25.7043(9)
_cell_length_c 21.6051(7)
_cell_measurement_reflns_used all
_cell_measurement_temperature 150(1)
_cell_measurement_theta_max 25.00
_cell_measurement_theta_min 1.00
_cell_volume 13691.5(8)
_computing_cell_refinement DENZO-SMN
_computing_data_collection 'NONIUS COLLECT'
_computing_data_reduction DENZO-SMN
_computing_molecular_graphics SHELXTL
_computing_publication_material SHELXTL
_computing_structure_refinement 'SHELXL-97 (Sheldrick, 1997)'
_computing_structure_solution 'SHELXS-97 (Sheldrick, 1990)'
_diffrn_ambient_temperature 150(1)
_diffrn_measured_fraction_theta_full 0.998
_diffrn_measured_fraction_theta_max 0.998
_diffrn_measurement_device_type 'NONIUS KappaCCD'
_diffrn_measurement_method '\w scans'
_diffrn_radiation_monochromator graphite
_diffrn_radiation_source 'fine-focus sealed tube'
_diffrn_radiation_type MoK\a
_diffrn_radiation_wavelength 0.71073
_diffrn_reflns_av_R_equivalents 0.0500
_diffrn_reflns_av_sigmaI/netI 0.0415
_diffrn_reflns_limit_h_max 29
_diffrn_reflns_limit_h_min -28
_diffrn_reflns_limit_k_max 30
_diffrn_reflns_limit_k_min -25
_diffrn_reflns_limit_l_max 25
_diffrn_reflns_limit_l_min -22
_diffrn_reflns_number 19311
_diffrn_reflns_theta_full 25.00
_diffrn_reflns_theta_max 25.00
_diffrn_reflns_theta_min 2.69
_exptl_absorpt_coefficient_mu 0.854
_exptl_absorpt_correction_T_max 0.938
_exptl_absorpt_correction_T_min 0.723
_exptl_absorpt_correction_type multi-scan
_exptl_crystal_colour dark-brown
_exptl_crystal_density_diffrn 1.360
_exptl_crystal_density_method 'not measured'
_exptl_crystal_description needle
_exptl_crystal_F_000 5584
_exptl_crystal_size_max 0.40
_exptl_crystal_size_mid 0.12
_exptl_crystal_size_min 0.07
_refine_diff_density_max 1.320
_refine_diff_density_min -0.795
_refine_diff_density_rms 0.177
_refine_ls_abs_structure_details 'Flack H D (1983), Acta Cryst. A39, 876-881'
_refine_ls_abs_structure_Flack 0.11(12)
_refine_ls_extinction_method none
_refine_ls_goodness_of_fit_ref 1.120
_refine_ls_hydrogen_treatment mixed
_refine_ls_matrix_type full
_refine_ls_number_parameters 278
_refine_ls_number_reflns 5427
_refine_ls_number_restraints 6
_refine_ls_restrained_S_all 1.161
_refine_ls_R_factor_all 0.1156
_refine_ls_R_factor_gt 0.0903
_refine_ls_shift/su_max 0.021
_refine_ls_shift/su_mean 0.002
_refine_ls_structure_factor_coef Fsqd
_refine_ls_weighting_details 'calc w=1/[\s^2^(Fo^2^)+(0.1911P)^2^+31.1184P] where P=(Fo^2^+2Fc^2^)/3'
_refine_ls_weighting_scheme calc
_refine_ls_wR_factor_gt 0.2488
_refine_ls_wR_factor_ref 0.2823
_reflns_number_gt 3998
_reflns_number_total 5427
_reflns_threshold_expression >2sigma(I)
_cod_data_source_file b506267e.txt
_cod_data_source_block ic10772
_cod_depositor_comments
;
The following automatic conversions were performed:
'_symmetry_cell_setting' value 'Orthorhombic' changed to 'orthorhombic'
according to '/home/saulius/struct/CIF-dictionaries/cif_core.dic'
dictionary named 'cif_core.dic' version 2.4.1 from 2010-06-29.

Automatic conversion script
Id: cif_fix_enum 1527 2010-12-29 10:47:43Z saulius 
;
_cod_original_sg_symbol_H-M Fdd2
_cod_database_code 7000132

loop_
_symmetry_equiv_pos_as_xyz
'x, y, z'
'-x, -y, z'
'x+1/4, -y+1/4, z+1/4'
'-x+1/4, y+1/4, z+1/4'
'x, y+1/2, z+1/2'
'-x, -y+1/2, z+1/2'
'x+1/4, -y+3/4, z+3/4'
'-x+1/4, y+3/4, z+3/4'
'x+1/2, y, z+1/2'
'-x+1/2, -y, z+1/2'
'x+3/4, -y+1/4, z+3/4'
'-x+3/4, y+1/4, z+3/4'
'x+1/2, y+1/2, z'
'-x+1/2, -y+1/2, z'
'x+3/4, -y+3/4, z+1/4'
'-x+3/4, y+3/4, z+1/4'

loop_
_atom_site_label
_atom_site_type_symbol
_atom_site_fract_x
_atom_site_fract_y
_atom_site_fract_z
_atom_site_U_iso_or_equiv
_atom_site_adp_type
_atom_site_occupancy
_atom_site_symmetry_multiplicity
_atom_site_calc_flag
_atom_site_refinement_flags
_atom_site_disorder_assembly
_atom_site_disorder_group
Ru1 Ru 0.08545(4) 0.53877(4) 0.13838(5) 0.0753(4) Uani 1 1 d . . .
Ru2 Ru 0.0000 0.5000 0.13822(8) 0.0712(4) Uani 1 2 d S . .
N1 N 0.1164(5) 0.4672(4) 0.1740(6) 0.079(3) Uani 1 1 d . . .
N2 N 0.0335(4) 0.4292(3) 0.1395(7) 0.077(3) Uani 1 1 d . . .
N3 N -0.0466(5) 0.3929(5) 0.1071(6) 0.084(3) Uani 1 1 d . . .
N4 N 0.0681(4) 0.5618(4) 0.2296(5) 0.071(3) Uani 1 1 d . . .
N5 N 0.0000 0.5000 0.2294(8) 0.077(5) Uani 1 2 d S . .
N6 N 0.0929(5) 0.5132(5) 0.0447(6) 0.085(3) Uani 1 1 d . . .
N7 N 0.0000 0.5000 0.0433(9) 0.077(5) Uani 1 2 d S . .
N8 N 0.4603(7) 0.6809(15) 0.0889(18) 0.252(16) Uiso 1 1 d D . .
C1 C 0.1602(6) 0.4641(6) 0.2057(8) 0.089(4) Uani 1 1 d . . .
H1A H 0.1824 0.4943 0.2077 0.107 Uiso 1 1 calc R . .
C2 C 0.1770(7) 0.4227(7) 0.2355(9) 0.095(5) Uani 1 1 d . . .
H2A H 0.2107 0.4232 0.2568 0.114 Uiso 1 1 calc R . .
C3 C 0.1467(9) 0.3803(7) 0.2355(9) 0.107(6) Uani 1 1 d . . .
H3A H 0.1593 0.3495 0.2551 0.128 Uiso 1 1 calc R . .
C4 C 0.0962(6) 0.3810(5) 0.2065(8) 0.082(4) Uani 1 1 d . . .
H4A H 0.0723 0.3522 0.2108 0.098 Uiso 1 1 calc R . .
C5 C 0.0809(6) 0.4227(5) 0.1721(7) 0.078(3) Uani 1 1 d . . .
C6 C 0.0071(6) 0.3868(6) 0.1158(7) 0.079(4) Uani 1 1 d . . .
C7 C 0.0323(7) 0.3390(6) 0.0976(8) 0.097(5) Uani 1 1 d . . .
H7A H 0.0697 0.3334 0.1060 0.116 Uiso 1 1 calc R . .
C8 C 0.0037(7) 0.3027(7) 0.0691(10) 0.105(6) Uani 1 1 d . . .
H8A H 0.0204 0.2711 0.0566 0.126 Uiso 1 1 calc R . .
C9 C -0.0510(12) 0.3110(7) 0.0577(10) 0.138(9) Uani 1 1 d . . .
H9A H -0.0710 0.2842 0.0377 0.166 Uiso 1 1 calc R . .
C10 C -0.0785(7) 0.3566(6) 0.0741(8) 0.092(4) Uani 1 1 d . . .
H10A H -0.1154 0.3627 0.0640 0.111 Uiso 1 1 calc R . .
C11 C 0.0923(6) 0.6060(6) 0.2538(8) 0.088(4) Uani 1 1 d . . .
H11A H 0.1205 0.6228 0.2316 0.105 Uiso 1 1 calc R . .
C12 C 0.0752(8) 0.6260(7) 0.3111(9) 0.100(5) Uani 1 1 d . . .
H12A H 0.0930 0.6556 0.3279 0.120 Uiso 1 1 calc R . .
C13 C 0.0356(7) 0.6049(7) 0.3412(7) 0.094(4) Uani 1 1 d . . .
H13A H 0.0239 0.6202 0.3789 0.112 Uiso 1 1 calc R . .
C14 C 0.0092(6) 0.5596(5) 0.3194(7) 0.083(4) Uani 1 1 d . . .
H14A H -0.0188 0.5433 0.3426 0.100 Uiso 1 1 calc R . .
C15 C 0.0264(5) 0.5395(5) 0.2615(7) 0.070(3) Uani 1 1 d . . .
C16 C 0.1433(8) 0.5094(6) 0.0189(8) 0.097(5) Uani 1 1 d . . .
H16A H 0.1748 0.5195 0.0411 0.116 Uiso 1 1 calc R . .
C17 C 0.1469(8) 0.4898(7) -0.0418(10) 0.102(5) Uani 1 1 d . . .
H17A H 0.1820 0.4870 -0.0596 0.123 Uiso 1 1 calc R . .
C18 C 0.1083(9) 0.4761(7) -0.0735(9) 0.107(6) Uani 1 1 d . . .
H18A H 0.1138 0.4652 -0.1150 0.129 Uiso 1 1 calc R . .
C19 C 0.0509(7) 0.4764(6) -0.0457(8) 0.094(4) Uani 1 1 d . . .
H19A H 0.0204 0.4624 -0.0668 0.112 Uiso 1 1 calc R . .
C20 C 0.0469(7) 0.4991(6) 0.0131(7) 0.083(4) Uani 1 1 d . . .
C21 C 0.1581(5) 0.5702(6) 0.1376(10) 0.092(4) Uani 1 1 d . . .
C22 C 0.2021(4) 0.5901(3) 0.1252(4) 0.117(6) Uani 1 1 d . . .
C23 C 0.2597(4) 0.6109(3) 0.1136(4) 0.130(7) Uani 1 1 d R . .
C24 C 0.3008(4) 0.5929(3) 0.1522(4) 0.200 Uiso 1 1 d R . .
H24A H 0.2934 0.5664 0.1817 0.240 Uiso 1 1 calc R . .
C25 C 0.3527(4) 0.6136(3) 0.1476(4) 0.200 Uiso 1 1 d R . .
H25A H 0.3808 0.6013 0.1739 0.240 Uiso 1 1 calc R . .
C26 C 0.3636(4) 0.6524(3) 0.1044(4) 0.200 Uiso 1 1 d RD . .
C27 C 0.3225(4) 0.6704(3) 0.0659(4) 0.200 Uiso 1 1 d R . .
H27A H 0.3299 0.6969 0.0364 0.240 Uiso 1 1 calc R . .
C28 C 0.2706(4) 0.6496(3) 0.0705(4) 0.200 Uiso 1 1 d R . .
H28A H 0.2425 0.6619 0.0442 0.240 Uiso 1 1 calc R . .
C29 C 0.4156(4) 0.6650(3) 0.0881(4) 0.200 Uiso 1 1 d RD . .
C30 C 0.0627(4) 0.2200(3) 0.1655(4) 0.300 Uiso 1 1 d RD . .
Cl1 Cl 0.1260(4) 0.2398(3) 0.1428(4) 0.300 Uiso 1 1 d RD . .
Cl2 Cl 0.0518(4) 0.2312(3) 0.2422(4) 0.300 Uiso 1 1 d RD . .

loop_
_atom_site_aniso_label
_atom_site_aniso_U_11
_atom_site_aniso_U_22
_atom_site_aniso_U_33
_atom_site_aniso_U_23
_atom_site_aniso_U_13
_atom_site_aniso_U_12
Ru1 0.0799(6) 0.0694(6) 0.0766(7) -0.0033(6) -0.0001(6) -0.0120(4)
Ru2 0.0808(8) 0.0668(7) 0.0660(8) 0.000 0.000 -0.0122(6)
N1 0.082(8) 0.074(7) 0.082(8) -0.009(5) 0.016(6) -0.012(5)
N2 0.086(6) 0.065(5) 0.079(6) -0.015(6) 0.023(7) -0.010(5)
N3 0.091(9) 0.083(7) 0.078(8) -0.007(6) 0.010(6) -0.017(6)
N4 0.078(6) 0.066(6) 0.067(6) -0.009(5) -0.015(5) 0.002(5)
N5 0.062(9) 0.102(12) 0.066(10) 0.000 0.000 -0.001(8)
N6 0.100(9) 0.078(8) 0.077(8) -0.001(6) 0.022(7) -0.013(6)
N7 0.097(13) 0.054(9) 0.082(12) 0.000 0.000 -0.004(7)
C1 0.072(9) 0.095(11) 0.100(12) -0.019(9) -0.002(8) 0.002(7)
C2 0.087(10) 0.084(10) 0.113(13) 0.010(9) 0.003(8) 0.014(8)
C3 0.139(16) 0.080(10) 0.102(13) -0.011(9) -0.019(11) 0.034(11)
C4 0.090(9) 0.062(7) 0.094(11) 0.007(7) 0.021(8) 0.002(6)
C5 0.086(9) 0.068(7) 0.080(9) -0.004(7) 0.008(7) -0.004(6)
C6 0.089(10) 0.082(9) 0.066(8) -0.004(6) 0.007(6) -0.005(7)
C7 0.095(10) 0.098(11) 0.098(12) -0.030(9) 0.034(8) -0.025(8)
C8 0.081(10) 0.094(11) 0.142(17) -0.034(11) 0.039(10) -0.018(8)
C9 0.21(2) 0.092(12) 0.113(15) -0.055(11) 0.054(15) -0.064(14)
C10 0.116(12) 0.072(9) 0.088(11) -0.005(8) 0.016(9) -0.014(8)
C11 0.084(9) 0.084(9) 0.094(11) -0.007(8) -0.017(7) -0.024(7)
C12 0.135(15) 0.074(9) 0.090(12) -0.028(8) -0.037(10) -0.017(9)
C13 0.096(10) 0.116(12) 0.069(9) -0.004(8) 0.000(8) -0.004(9)
C14 0.092(9) 0.072(8) 0.085(10) -0.016(7) -0.004(7) 0.002(7)
C15 0.069(7) 0.059(7) 0.081(9) 0.002(6) -0.015(6) -0.003(5)
C16 0.107(11) 0.082(9) 0.101(12) -0.001(8) 0.029(9) 0.005(8)
C17 0.086(11) 0.119(13) 0.101(13) 0.007(10) 0.032(10) 0.024(10)
C18 0.128(15) 0.109(12) 0.084(12) -0.018(9) 0.006(10) 0.047(11)
C19 0.119(13) 0.088(10) 0.074(10) 0.015(7) -0.011(8) -0.010(9)
C20 0.109(11) 0.068(8) 0.072(9) -0.004(7) 0.012(8) -0.022(7)
C21 0.084(8) 0.115(10) 0.077(9) -0.015(10) 0.013(10) -0.021(7)
C22 0.151(17) 0.099(11) 0.102(16) -0.012(9) 0.036(12) -0.036(11)
C23 0.132(15) 0.115(14) 0.14(2) 0.017(12) 0.013(13) -0.012(12)

loop_
_atom_type_symbol
_atom_type_description
_atom_type_scat_dispersion_real
_atom_type_scat_dispersion_imag
_atom_type_scat_source
C C 0.0033 0.0016 'International Tables Vol C Tables 4.2.6.8 and 6.1.1.4'
H H 0.0000 0.0000 'International Tables Vol C Tables 4.2.6.8 and 6.1.1.4'
N N 0.0061 0.0033 'International Tables Vol C Tables 4.2.6.8 and 6.1.1.4'
Cl Cl 0.1484 0.1585 'International Tables Vol C Tables 4.2.6.8 and 6.1.1.4'
Ru Ru -1.2594 0.8363 'International Tables Vol C Tables 4.2.6.8 and 6.1.1.4'

loop_
_geom_angle_atom_site_label_1
_geom_angle_atom_site_label_2
_geom_angle_atom_site_label_3
_geom_angle
_geom_angle_site_symmetry_1
_geom_angle_site_symmetry_3
_geom_angle_publ_flag
C21 Ru1 N4 94.5(7) . . ?
C21 Ru1 N3 94.0(6) . 2_565 ?
N4 Ru1 N3 88.5(5) . 2_565 ?
C21 Ru1 N1 91.8(6) . . ?
N4 Ru1 N1 88.7(4) . . ?
N3 Ru1 N1 173.8(5) 2_565 . ?
C21 Ru1 N6 92.3(7) . . ?
N4 Ru1 N6 173.1(5) . . ?
N3 Ru1 N6 89.5(5) 2_565 . ?
N1 Ru1 N6 92.6(5) . . ?
C21 Ru1 Ru2 178.8(5) . . ?
N4 Ru1 Ru2 86.5(3) . . ?
N3 Ru1 Ru2 86.9(3) 2_565 . ?
N1 Ru1 Ru2 87.4(3) . . ?
N6 Ru1 Ru2 86.8(3) . . ?
N5 Ru2 N2 89.2(4) . . ?
N5 Ru2 N2 89.2(4) . 2_565 ?
N2 Ru2 N2 178.4(9) . 2_565 ?
N5 Ru2 N7 180.000(3) . . ?
N2 Ru2 N7 90.8(4) . . ?
N2 Ru2 N7 90.8(4) 2_565 . ?
N5 Ru2 Ru1 89.91(5) . 2_565 ?
N2 Ru2 Ru1 89.1(3) . 2_565 ?
N2 Ru2 Ru1 90.9(3) 2_565 2_565 ?
N7 Ru2 Ru1 90.09(5) . 2_565 ?
N5 Ru2 Ru1 89.91(5) . . ?
N2 Ru2 Ru1 90.9(3) . . ?
N2 Ru2 Ru1 89.1(3) 2_565 . ?
N7 Ru2 Ru1 90.09(5) . . ?
Ru1 Ru2 Ru1 179.83(10) 2_565 . ?
C1 N1 C5 118.4(14) . . ?
C1 N1 Ru1 123.3(10) . . ?
C5 N1 Ru1 117.3(10) . . ?
C6 N2 C5 120.0(11) . . ?
C6 N2 Ru2 121.5(10) . . ?
C5 N2 Ru2 117.9(8) . . ?
C6 N3 C10 122.8(13) . . ?
C6 N3 Ru1 119.9(9) . 2_565 ?
C10 N3 Ru1 117.2(10) . 2_565 ?
C15 N4 C11 118.5(12) . . ?
C15 N4 Ru1 120.6(8) . . ?
C11 N4 Ru1 119.9(10) . . ?
C15 N5 C15 120.2(18) . 2_565 ?
C15 N5 Ru2 119.9(9) . . ?
C15 N5 Ru2 119.9(9) 2_565 . ?
C16 N6 C20 122.0(14) . . ?
C16 N6 Ru1 119.1(12) . . ?
C20 N6 Ru1 118.9(9) . . ?
C20 N7 C20 121(2) 2_565 . ?
C20 N7 Ru2 119.4(10) 2_565 . ?
C20 N7 Ru2 119.4(10) . . ?
N1 C1 C2 125.5(16) . . ?
C1 C2 C3 119.5(17) . . ?
C2 C3 C4 119.5(15) . . ?
C5 C4 C3 120.2(14) . . ?
C4 C5 N2 127.7(13) . . ?
C4 C5 N1 116.4(14) . . ?
N2 C5 N1 115.7(12) . . ?
N3 C6 N2 115.3(12) . . ?
N3 C6 C7 119.3(13) . . ?
N2 C6 C7 125.4(13) . . ?
C8 C7 C6 120.1(17) . . ?
C7 C8 C9 119.5(16) . . ?
C8 C9 C10 123.7(16) . . ?
C9 C10 N3 114.2(17) . . ?
N4 C11 C12 120.3(15) . . ?
C13 C12 C11 121.1(14) . . ?
C12 C13 C14 121.7(16) . . ?
C13 C14 C15 117.1(14) . . ?
N4 C15 N5 114.0(13) . . ?
N4 C15 C14 121.2(11) . . ?
N5 C15 C14 124.4(13) . . ?
N6 C16 C17 117.6(18) . . ?
C18 C17 C16 125.1(17) . . ?
C17 C18 C19 119.7(17) . . ?
C20 C19 C18 114.9(16) . . ?
N7 C20 N6 118.0(14) . . ?
N7 C20 C19 120.9(15) . . ?
N6 C20 C19 120.3(15) . . ?
C22 C21 Ru1 167.9(18) . . ?
C21 C22 C23 174.4(11) . . ?
C28 C23 C24 120.0 . . ?
C28 C23 C22 122.4 . . ?
C24 C23 C22 117.4 . . ?
C23 C24 C25 120.0 . . ?
C26 C25 C24 120.0 . . ?
C29 C26 C25 121.6 . . ?
C29 C26 C27 116.6 . . ?
C25 C26 C27 120.0 . . ?
C26 C27 C28 120.0 . . ?
C23 C28 C27 120.0 . . ?
N8 C29 C26 163.1(19) . . ?
Cl2 C30 Cl1 111.9 . . ?

loop_
_geom_bond_atom_site_label_1
_geom_bond_atom_site_label_2
_geom_bond_distance
_geom_bond_site_symmetry_2
_geom_bond_publ_flag
Ru1 C21 1.965(13) . ?
Ru1 N4 2.102(11) . ?
Ru1 N3 2.113(12) 2_565 ?
Ru1 N1 2.134(13) . ?
Ru1 N6 2.137(13) . ?
Ru1 Ru2 2.3304(9) . ?
Ru2 N5 1.971(18) . ?
Ru2 N2 1.999(10) . ?
Ru2 N2 1.999(10) 2_565 ?
Ru2 N7 2.050(19) . ?
Ru2 Ru1 2.3304(9) 2_565 ?
N1 C1 1.282(19) . ?
N1 C5 1.441(18) . ?
N2 C6 1.370(18) . ?
N2 C5 1.38(2) . ?
N3 C6 1.345(19) . ?
N3 C10 1.41(2) . ?
N3 Ru1 2.113(12) 2_565 ?
N4 C15 1.364(18) . ?
N4 C11 1.384(17) . ?
N5 C15 1.392(16) . ?
N5 C15 1.392(16) 2_565 ?
N6 C16 1.37(2) . ?
N6 C20 1.37(2) . ?
N7 C20 1.329(18) 2_565 ?
N7 C20 1.329(18) . ?
N8 C29 1.176(8) . ?
C1 C2 1.31(2) . ?
C2 C3 1.32(3) . ?
C3 C4 1.40(2) . ?
C4 C5 1.36(2) . ?
C6 C7 1.43(2) . ?
C7 C8 1.32(2) . ?
C8 C9 1.39(3) . ?
C9 C10 1.40(3) . ?
C11 C12 1.40(3) . ?
C12 C13 1.29(2) . ?
C13 C14 1.41(2) . ?
C14 C15 1.42(2) . ?
C16 C17 1.41(3) . ?
C17 C18 1.23(3) . ?
C18 C19 1.54(3) . ?
C19 C20 1.40(2) . ?
C21 C22 1.229(15) . ?
C22 C23 1.5384 . ?
C23 C28 1.3899 . ?
C23 C24 1.3900 . ?
C24 C25 1.3900 . ?
C25 C26 1.3899 . ?
C26 C29 1.3699 . ?
C26 C27 1.3900 . ?
C27 C28 1.3900 . ?
C30 Cl2 1.7038 . ?
C30 Cl1 1.7126 . ?
